data_2108097
loop_
_publ_author_name
'Derikvand, Zohreh'
'Powers, Xian B.'
'Olmstead, Marilyn M.'

_publ_section_title
;
 An ordering phase transition, short hydrogen bonds and high <i>Z</i>' in
 the structure of Ni(Hpydc)~2~&#x00B7;3H~2~O
;
_journal_coeditor_code EB5059
_journal_issue 3
_journal_name_full 'Acta Crystallographica Section B'
_journal_page_first 413
_journal_page_last 418
_journal_paper_doi 10.1107/S2052520617004334
_journal_volume 73
_journal_year 2017
_chemical_formula_moiety 'C14 H10 N2 Ni O9, 2(H2 O)'
_chemical_formula_sum 'C14 H14 N2 Ni2 O11'
_chemical_formula_weight 444.98
_chemical_name_common '[Ni(pydcH)(pydc)](H3O)(H2O)2]'
_space_group_crystal_system triclinic
_space_group_IT_number 2
_space_group_name_Hall '-P 1'
_space_group_name_H-M_alt 'P -1'
_symmetry_space_group_name_Hall '-P 1'
_symmetry_space_group_name_H-M 'P -1'
_atom_sites_solution_hydrogens mixed
_audit_creation_method SHELXL-2016/6
_cell_angle_alpha 69.7619(11)
_cell_angle_beta 69.3377(11)
_cell_angle_gamma 69.3655(11)
_cell_formula_units_Z 8
_cell_length_a 13.7266(12)
_cell_length_b 16.9157(15)
_cell_length_c 16.9080(14)
_cell_measurement_reflns_used 9917
_cell_measurement_temperature 90(2)
_cell_measurement_theta_max 28.25
_cell_measurement_theta_min 2.50
_cell_volume 3325.9(5)
_computing_cell_refinement 'SAINT V8.37A (Bruker, 2015)'
_computing_data_collection 'Apex 2 (Bruker, 2015)'
_computing_data_reduction 'SAINT V8.37A (Bruker, 2015)'
_computing_publication_material 'SHELXL-2016/6 (Sheldrick, 2016)'
_computing_structure_refinement 'SHELXL-2016/6 (Sheldrick, 2016)'
_computing_structure_solution 'SHELXT (Sheldrick, 2015)'
_diffrn_ambient_temperature 90(2)
_diffrn_detector_area_resol_mean 8.3
_diffrn_measured_fraction_theta_full 0.999
_diffrn_measured_fraction_theta_max 0.998
_diffrn_measurement_device_type 'Bruker Apex II'
_diffrn_measurement_method \w
_diffrn_radiation_type MoK\a
_diffrn_radiation_wavelength 0.71073
_diffrn_reflns_av_R_equivalents 0.0182
_diffrn_reflns_limit_h_max 18
_diffrn_reflns_limit_h_min -18
_diffrn_reflns_limit_k_max 22
_diffrn_reflns_limit_k_min -22
_diffrn_reflns_limit_l_max 22
_diffrn_reflns_limit_l_min -22
_diffrn_reflns_number 46008
_diffrn_reflns_theta_full 25.242
_diffrn_reflns_theta_max 28.261
_diffrn_reflns_theta_min 1.626
_exptl_absorpt_coefficient_mu 1.236
_exptl_absorpt_correction_T_max 0.746
_exptl_absorpt_correction_T_min 0.655
_exptl_absorpt_correction_type multi-scan
_exptl_absorpt_process_details 'SADABS (Sheldrick, 2014)'
_exptl_crystal_colour blue-green
_exptl_crystal_density_diffrn 1.777
_exptl_crystal_description block
_exptl_crystal_F_000 1824
_exptl_crystal_size_max 0.410
_exptl_crystal_size_mid 0.250
_exptl_crystal_size_min 0.170
_refine_diff_density_max 0.496
_refine_diff_density_min -0.587
_refine_ls_extinction_method none
_refine_ls_goodness_of_fit_ref 1.030
_refine_ls_hydrogen_treatment mixed
_refine_ls_matrix_type full
_refine_ls_number_parameters 1138
_refine_ls_number_reflns 16469
_refine_ls_number_restraints 0
_refine_ls_restrained_S_all 1.030
_refine_ls_R_factor_all 0.0203
_refine_ls_R_factor_gt 0.0199
_refine_ls_shift/su_max 0.002
_refine_ls_shift/su_mean 0.000
_refine_ls_structure_factor_coef Fsqd
_refine_ls_weighting_details 'w=1/[\s^2^(Fo^2^)+(0.0308P)^2^+0.7910P] where P=(Fo^2^+2Fc^2^)/3'
_refine_ls_weighting_scheme calc
_refine_ls_wR_factor_gt 0.0549
_refine_ls_wR_factor_ref 0.0552
_reflns_number_gt 16170
_reflns_number_total 16469
_reflns_threshold_expression 'I > 2\s(I)'
_cod_data_source_file eb5059sup1.cif
_cod_data_source_block mn2293
_cod_depositor_comments
;

2019-09-06
Z value and formula fixed to values more according to usual
chemical conventions.                 miguel
;
_cod_original_formula_sum 'C56 H56 N8 Ni4 O44'
_cod_original_formula_weight 1779.92
_cod_original_formula_moiety
;C14 H12 N2 Ni O10, 2(C14 H10 N2 Ni O9), C14 H7 N2 Ni O8, H3 O,
 7(H2 O)
;
_cod_original_formula_units_Z 2
_cod_database_code 2108097
_shelx_space_group_comment
;
The symmetry employed for this shelxl refinement is uniquely defined
by the following loop, which should always be used as a source of
symmetry information in preference to the above space-group names.
They are only intended as comments.
;
_shelx_estimated_absorpt_t_min 0.631
_shelx_estimated_absorpt_t_max 0.817

loop_
_space_group_symop_operation_xyz
'x, y, z'
'-x, -y, -z'

loop_
_atom_site_type_symbol
_atom_site_label
_atom_site_fract_x
_atom_site_fract_y
_atom_site_fract_z
_atom_site_U_iso_or_equiv
_atom_site_adp_type
_atom_site_calc_flag
_atom_site_occupancy
Ni Ni1 0.24678(2) 0.62448(2) 0.12902(2) 0.00918(4) Uani d 1
O O1 0.29354(8) 0.49888(7) 0.21576(7) 0.0124(2) Uani d 1
O O2 0.28983(9) 0.43838(7) 0.35757(7) 0.0142(2) Uani d 1
O O3 0.06519(9) 0.87063(7) 0.15950(7) 0.0186(2) Uani d 1
O O4 0.17118(8) 0.76087(7) 0.09594(7) 0.0132(2) Uani d 1
O O5 0.12593(8) 0.59332(7) 0.10481(7) 0.0127(2) Uani d 1
O O6 0.09988(8) 0.54432(7) 0.00856(7) 0.0138(2) Uani d 1
O O7 0.56025(8) 0.64301(7) -0.00611(7) 0.0147(2) Uani d 1
O O8 0.40549(8) 0.64381(7) 0.10108(7) 0.01242(19) Uani d 1
N N1 0.18288(9) 0.65059(8) 0.24453(8) 0.0097(2) Uani d 1
N N2 0.31990(9) 0.59977(8) 0.01385(8) 0.0097(2) Uani d 1
C C1 0.26525(11) 0.50131(9) 0.29390(9) 0.0110(3) Uani d 1
C C2 0.19698(11) 0.58628(9) 0.31601(9) 0.0105(3) Uani d 1
C C3 0.15309(11) 0.60120(10) 0.39871(9) 0.0137(3) Uani d 1
H H3 0.162028 0.555133 0.449441 0.016 Uiso calc 1
C C4 0.09540(12) 0.68612(11) 0.40484(10) 0.0149(3) Uani d 1
H H4 0.065198 0.698597 0.460504 0.018 Uiso calc 1
C C5 0.08173(11) 0.75267(10) 0.33013(10) 0.0131(3) Uani d 1
H H5 0.042378 0.810644 0.333798 0.016 Uiso calc 1
C C6 0.12737(11) 0.73185(9) 0.24992(9) 0.0114(3) Uani d 1
C C7 0.11944(11) 0.79473(9) 0.16172(10) 0.0125(3) Uani d 1
C C8 0.15468(11) 0.57093(9) 0.03416(9) 0.0110(3) Uani d 1
C C9 0.26670(11) 0.57688(9) -0.02345(9) 0.0103(2) Uani d 1
C C10 0.31350(11) 0.56102(10) -0.10590(9) 0.0125(3) Uani d 1
H H10 0.275368 0.544710 -0.132355 0.015 Uiso calc 1
C C11 0.41804(12) 0.56972(10) -0.14869(9) 0.0131(3) Uani d 1
H H11 0.451859 0.559532 -0.205190 0.016 Uiso calc 1
C C12 0.47295(11) 0.59332(9) -0.10876(9) 0.0116(3) Uani d 1
H H12 0.544272 0.599215 -0.136996 0.014 Uiso calc 1
C C13 0.42023(11) 0.60788(9) -0.02665(9) 0.0103(2) Uani d 1
C C14 0.46563(11) 0.63352(9) 0.02710(9) 0.0109(3) Uani d 1
Ni Ni2 0.25329(2) 0.12175(2) 0.11808(2) 0.00967(4) Uani d 1
O O9 0.10055(8) 0.14844(7) 0.09529(7) 0.0135(2) Uani d 1
O O10 -0.05740(8) 0.25189(7) 0.09740(7) 0.0161(2) Uani d 1
O O11 0.39904(8) 0.23826(7) 0.20297(7) 0.0142(2) Uani d 1
O O12 0.37077(8) 0.14356(7) 0.15385(7) 0.01317(19) Uani d 1
O O13 0.32874(8) 0.16257(7) -0.01668(7) 0.0136(2) Uani d 1
O O14 0.43321(10) 0.10624(8) -0.13125(7) 0.0208(2) Uani d 1
O O15 0.21858(8) -0.11661(7) 0.29451(7) 0.0148(2) Uani d 1
H H15 0.157(2) -0.099(2) 0.355(2) 0.067(9) Uiso d 1
O O16 0.21067(8) 0.02623(7) 0.24196(7) 0.0134(2) Uani d 1
N N3 0.17856(10) 0.23468(8) 0.14631(8) 0.0102(2) Uani d 1
N N4 0.31764(9) 0.00931(8) 0.08610(8) 0.0103(2) Uani d 1
C C15 0.03645(11) 0.22107(9) 0.10764(9) 0.0114(3) Uani d 1
C C16 0.07836(11) 0.27440(9) 0.13732(9) 0.0104(3) Uani d 1
C C17 0.02435(11) 0.35565(9) 0.15362(9) 0.0122(3) Uani d 1
H H17 -0.047196 0.383352 0.148129 0.015 Uiso calc 1
C C18 0.07831(12) 0.39569(9) 0.17840(9) 0.0125(3) Uani d 1
H H18 0.043361 0.451557 0.189867 0.015 Uiso calc 1
C C19 0.18360(12) 0.35391(9) 0.18640(9) 0.0130(3) Uani d 1
H H19 0.221593 0.380934 0.202179 0.016 Uiso calc 1
C C20 0.23069(11) 0.27167(9) 0.17053(9) 0.0106(3) Uani d 1
C C21 0.34265(11) 0.21374(9) 0.17667(9) 0.0112(3) Uani d 1
C C22 0.37979(11) 0.09982(10) -0.05469(9) 0.0135(3) Uani d 1
C C23 0.37138(10) 0.01018(10) 0.00321(9) 0.0115(2) Uani d 1
C C24 0.41561(11) -0.06645(10) -0.02480(10) 0.0138(3) Uani d 1
H H24 0.455010 -0.065778 -0.083758 0.017 Uiso calc 1
C C25 0.40030(12) -0.14390(10) 0.03622(10) 0.0158(3) Uani d 1
H H25 0.428728 -0.197056 0.018782 0.019 Uiso calc 1
C C26 0.34346(11) -0.14421(10) 0.12291(10) 0.0140(3) Uani d 1
H H26 0.332848 -0.196837 0.165194 0.017 Uiso calc 1
C C27 0.30298(11) -0.06485(9) 0.14518(9) 0.0112(3) Uani d 1
C C28 0.23924(11) -0.04943(10) 0.23381(9) 0.0115(3) Uani d 1
Ni Ni3 0.75403(2) 0.35799(2) 0.37533(2) 0.00989(4) Uani d 1
O O17 0.69383(8) 0.30932(7) 0.50907(7) 0.0146(2) Uani d 1
O O18 0.60244(9) 0.35062(8) 0.63310(7) 0.0211(2) Uani d 1
O O19 0.76962(9) 0.60229(7) 0.20894(7) 0.0155(2) Uani d 1
H H19A 0.824(2) 0.593(2) 0.151(2) 0.070(9) Uiso d 1
O O20 0.78817(8) 0.45783(7) 0.25591(7) 0.0138(2) Uani d 1
O O21 0.63035(8) 0.33731(7) 0.34342(7) 0.0139(2) Uani d 1
O O22 0.60517(8) 0.24845(7) 0.28405(7) 0.0142(2) Uani d 1
O O23 1.07128(8) 0.22781(7) 0.37710(7) 0.0147(2) Uani d 1
O O24 0.91384(8) 0.33175(7) 0.38746(7) 0.01260(19) Uani d 1
N N5 0.68758(9) 0.46617(8) 0.41561(8) 0.0119(2) Uani d 1
N N6 0.82746(9) 0.24807(8) 0.34004(8) 0.0100(2) Uani d 1
C C29 0.64462(11) 0.36635(10) 0.55327(10) 0.0140(3) Uani d 1
C C30 0.63951(11) 0.45993(10) 0.50049(9) 0.0121(3) Uani d 1
C C31 0.59124(11) 0.53454(10) 0.53213(10) 0.0157(3) Uani d 1
H H31 0.555781 0.530454 0.592310 0.019 Uiso calc 1
C C32 0.59646(12) 0.61485(11) 0.47330(11) 0.0178(3) Uani d 1
H H32 0.564468 0.666583 0.493321 0.021 Uiso calc 1
C C33 0.64838(12) 0.62033(10) 0.38477(10) 0.0157(3) Uani d 1
H H33 0.652713 0.675015 0.344057 0.019 Uiso calc 1
C C34 0.69332(11) 0.54319(10) 0.35848(9) 0.0117(3) Uani d 1
C C35 0.75446(11) 0.53242(10) 0.26776(10) 0.0122(3) Uani d 1
C C36 0.65997(11) 0.27090(9) 0.31431(9) 0.0111(3) Uani d 1
C C37 0.77287(11) 0.21314(9) 0.31602(9) 0.0106(3) Uani d 1
C C38 0.81827(12) 0.13204(10) 0.29755(9) 0.0136(3) Uani d 1
H H38 0.778932 0.106974 0.280873 0.016 Uiso calc 1
C C39 0.92377(12) 0.08822(10) 0.30420(10) 0.0138(3) Uani d 1
H H39 0.956969 0.032559 0.292000 0.017 Uiso calc 1
C C40 0.98012(11) 0.12612(9) 0.32868(9) 0.0122(3) Uani d 1
H H40 1.051913 0.097328 0.333102 0.015 Uiso calc 1
C C41 0.92815(11) 0.20720(9) 0.34639(9) 0.0104(3) Uani d 1
C C42 0.97505(11) 0.25954(9) 0.37279(9) 0.0111(3) Uani d 1
Ni Ni4 1.25272(2) 0.13793(2) 0.60421(2) 0.01043(4) Uani d 1
O O25 1.28403(8) 0.02147(7) 0.70974(7) 0.0139(2) Uani d 1
O O26 1.26696(9) -0.01781(7) 0.85421(7) 0.0174(2) Uani d 1
H H26A 1.3133(18) -0.0767(16) 0.8458(16) 0.037(6) Uiso d 1
O O27 1.10148(9) 0.39723(7) 0.58434(8) 0.0198(2) Uani d 1
O O28 1.19134(8) 0.26965(7) 0.55008(7) 0.0142(2) Uani d 1
O O29 1.12944(8) 0.10217(7) 0.58858(7) 0.0138(2) Uani d 1
O O30 1.10129(8) 0.03963(7) 0.50430(7) 0.0141(2) Uani d 1
O O31 1.57283(8) 0.12944(8) 0.47660(7) 0.0164(2) Uani d 1
H H31A 1.606(2) 0.143(2) 0.527(2) 0.070(9) Uiso d 1
O O32 1.41149(8) 0.15281(7) 0.57461(7) 0.0147(2) Uani d 1
N N7 1.18741(10) 0.18360(8) 0.70928(8) 0.0117(2) Uani d 1
N N8 1.32572(9) 0.09660(8) 0.49787(8) 0.0104(2) Uani d 1
C C43 1.25302(11) 0.03833(10) 0.78164(10) 0.0130(3) Uani d 1
C C44 1.19363(11) 0.13056(10) 0.78774(10) 0.0131(3) Uani d 1
C C45 1.14907(12) 0.16077(10) 0.86258(10) 0.0156(3) Uani d 1
H H45 1.154881 0.122658 0.918152 0.019 Uiso calc 1
C C46 1.09540(12) 0.24905(11) 0.85350(10) 0.0170(3) Uani d 1
H H46 1.062553 0.271689 0.903662 0.020 Uiso calc 1
C C47 1.08970(11) 0.30433(10) 0.77106(10) 0.0152(3) Uani d 1
H H47 1.053517 0.364636 0.764162 0.018 Uiso calc 1
C C48 1.13858(11) 0.26858(10) 0.69915(10) 0.0125(3) Uani d 1
C C49 1.14269(11) 0.31791(9) 0.60439(10) 0.0132(3) Uani d 1
C C50 1.15749(11) 0.07093(9) 0.52331(9) 0.0113(3) Uani d 1
C C51 1.27044(11) 0.07139(9) 0.46459(9) 0.0107(3) Uani d 1
C C52 1.31630(12) 0.04892(9) 0.38525(9) 0.0127(3) Uani d 1
H H52 1.276076 0.032303 0.360932 0.015 Uiso calc 1
C C53 1.42291(12) 0.05139(10) 0.34223(10) 0.0144(3) Uani d 1
H H53 1.456531 0.035649 0.288200 0.017 Uiso calc 1
C C54 1.48032(11) 0.07697(9) 0.37851(9) 0.0124(3) Uani d 1
H H54 1.553181 0.078580 0.350190 0.015 Uiso calc 1
C C55 1.42790(11) 0.09989(9) 0.45689(9) 0.0108(3) Uani d 1
C C56 1.47300(11) 0.13035(9) 0.50675(9) 0.0129(3) Uani d 1
O O1W 1.15570(9) 0.32166(8) 0.39989(7) 0.0152(2) Uani d 1
H H1A 1.115(2) 0.3733(19) 0.3887(17) 0.045(7) Uiso d 1
H H1B 1.164(2) 0.293(2) 0.467(2) 0.068(9) Uiso d 1
H H1C 1.117(2) 0.272(2) 0.395(2) 0.076(10) Uiso d 1
O O2W 0.39736(9) 0.29718(7) 0.33030(7) 0.0141(2) Uani d 1
H H2A 0.3820(14) 0.2799(13) 0.2956(13) 0.015(4) Uiso d 1
H H2B 0.466(2) 0.2857(19) 0.3175(19) 0.057(8) Uiso d 1
H H2C 0.350(2) 0.3660(19) 0.3413(18) 0.055(8) Uiso d 1
O O3W 0.12798(9) 0.83936(8) -0.05238(8) 0.0193(2) Uani d 1
H H3A 0.074(2) 0.8926(17) -0.0533(16) 0.042(7) Uiso d 1
H H3B 0.1414(17) 0.8080(15) 0.0035(15) 0.030(6) Uiso d 1
H H3C 0.099(2) 0.802(2) -0.0644(19) 0.065(9) Uiso d 1
O O4W 1.64368(9) 0.15762(8) 0.57453(8) 0.0193(2) Uani d 1
H H4A 1.6664(16) 0.2034(14) 0.5534(13) 0.017(5) Uiso d 1
H H4B 1.602(2) 0.1615(18) 0.625(2) 0.051(8) Uiso d 1
O O5W 0.64397(9) 0.68318(8) 0.07545(7) 0.0160(2) Uani d 1
H H5A 0.6502(19) 0.7300(17) 0.0633(16) 0.035(6) Uiso d 1
H H5B 0.613(2) 0.6642(17) 0.1335(18) 0.040(7) Uiso d 1
H H5C 0.606(2) 0.661(2) 0.036(2) 0.081(10) Uiso d 1
O O6W 1.38147(9) -0.16849(8) 0.83977(8) 0.0168(2) Uani d 1
H H6A 1.443(2) -0.1814(17) 0.8323(17) 0.038(7) Uiso d 1
H H6B 1.3679(18) -0.1971(18) 0.8134(17) 0.042(7) Uiso d 1
O O7W 0.11206(9) -0.09167(8) 0.43920(7) 0.0156(2) Uani d 1
H H7A 0.0435(19) -0.0760(15) 0.4491(15) 0.030(6) Uiso d 1
H H7B 0.1287(19) -0.0526(17) 0.4504(16) 0.034(6) Uiso d 1
O O8W 0.88656(9) 0.58139(8) 0.06530(8) 0.0164(2) Uani d 1
H H8A 0.956(2) 0.5699(16) 0.0580(16) 0.033(6) Uiso d 1
H H8B 0.8742(17) 0.5511(15) 0.0474(15) 0.023(6) Uiso d 1
O O9W 0.52805(9) 0.60206(8) 0.22051(8) 0.0204(2) Uani d 1
H H9A 0.4910(19) 0.6111(17) 0.2703(18) 0.046(7) Uiso d 1
H H9B 0.4819(18) 0.6090(16) 0.1937(16) 0.035(6) Uiso d 1
O O10W 1.01615(9) 0.46431(8) 0.34976(8) 0.0193(2) Uani d 1
H H10A 0.9843(19) 0.5053(18) 0.3686(17) 0.042(7) Uiso d 1
H H10B 0.970(2) 0.4394(19) 0.3590(18) 0.053(8) Uiso d 1
O O11W 0.03939(10) 0.03378(8) 0.05294(8) 0.0244(2) Uani d 1
H H11A 0.039(3) -0.017(2) 0.083(2) 0.075(10) Uiso d 1
H H11B 0.0670(19) 0.0591(17) 0.0749(17) 0.044(7) Uiso d 1
O O12W 1.50472(12) 0.20790(10) 0.71034(9) 0.0309(3) Uani d 1
H H12A 1.477(3) 0.182(2) 0.766(2) 0.087(11) Uiso d 1
H H12B 1.540(3) 0.251(2) 0.707(2) 0.103(13) Uiso d 1

loop_
_atom_site_aniso_label
_atom_site_aniso_U_11
_atom_site_aniso_U_22
_atom_site_aniso_U_33
_atom_site_aniso_U_12
_atom_site_aniso_U_13
_atom_site_aniso_U_23
Ni1 0.00980(8) 0.01074(9) 0.00775(8) -0.00310(7) -0.00144(7) -0.00368(6)
O1 0.0132(5) 0.0128(5) 0.0107(5) -0.0032(4) -0.0014(4) -0.0045(4)
O2 0.0181(5) 0.0112(5) 0.0128(5) -0.0033(4) -0.0054(4) -0.0018(4)
O3 0.0208(5) 0.0126(5) 0.0208(6) -0.0011(4) -0.0073(4) -0.0037(4)
O4 0.0154(5) 0.0137(5) 0.0108(5) -0.0039(4) -0.0043(4) -0.0023(4)
O5 0.0112(5) 0.0163(5) 0.0120(5) -0.0048(4) -0.0008(4) -0.0064(4)
O6 0.0138(5) 0.0165(5) 0.0146(5) -0.0062(4) -0.0043(4) -0.0050(4)
O7 0.0127(5) 0.0195(5) 0.0140(5) -0.0076(4) -0.0023(4) -0.0044(4)
O8 0.0127(5) 0.0154(5) 0.0116(5) -0.0050(4) -0.0029(4) -0.0052(4)
N1 0.0089(5) 0.0108(6) 0.0110(6) -0.0030(4) -0.0017(4) -0.0050(4)
N2 0.0109(5) 0.0103(5) 0.0082(5) -0.0033(4) -0.0020(4) -0.0026(4)
C1 0.0089(6) 0.0118(6) 0.0141(6) -0.0035(5) -0.0026(5) -0.0050(5)
C2 0.0103(6) 0.0129(6) 0.0100(6) -0.0043(5) -0.0025(5) -0.0037(5)
C3 0.0137(6) 0.0184(7) 0.0101(6) -0.0052(5) -0.0024(5) -0.0046(5)
C4 0.0139(6) 0.0211(8) 0.0123(7) -0.0052(6) -0.0010(5) -0.0091(6)
C5 0.0107(6) 0.0143(7) 0.0164(7) -0.0023(5) -0.0023(5) -0.0086(5)
C6 0.0106(6) 0.0129(7) 0.0127(6) -0.0048(5) -0.0037(5) -0.0033(5)
C7 0.0115(6) 0.0132(7) 0.0143(6) -0.0042(5) -0.0042(5) -0.0036(5)
C8 0.0111(6) 0.0102(6) 0.0115(6) -0.0031(5) -0.0032(5) -0.0020(5)
C9 0.0112(6) 0.0090(6) 0.0106(6) -0.0032(5) -0.0025(5) -0.0022(5)
C10 0.0149(7) 0.0140(7) 0.0105(6) -0.0050(5) -0.0039(5) -0.0037(5)
C11 0.0165(7) 0.0125(7) 0.0093(6) -0.0037(5) -0.0016(5) -0.0035(5)
C12 0.0117(6) 0.0107(6) 0.0096(6) -0.0030(5) -0.0008(5) -0.0013(5)
C13 0.0111(6) 0.0091(6) 0.0105(6) -0.0027(5) -0.0033(5) -0.0017(5)
C14 0.0116(6) 0.0099(6) 0.0109(6) -0.0031(5) -0.0038(5) -0.0013(5)
Ni2 0.01035(8) 0.00905(9) 0.01057(10) -0.00238(7) -0.00243(7) -0.00412(7)
O9 0.0130(5) 0.0133(5) 0.0171(5) -0.0030(4) -0.0053(4) -0.0065(4)
O10 0.0136(5) 0.0171(5) 0.0203(5) -0.0034(4) -0.0080(4) -0.0051(4)
O11 0.0130(5) 0.0172(5) 0.0160(5) -0.0050(4) -0.0051(4) -0.0061(4)
O12 0.0118(4) 0.0143(5) 0.0150(5) -0.0018(4) -0.0041(4) -0.0067(4)
O13 0.0162(5) 0.0125(5) 0.0123(5) -0.0058(4) -0.0027(4) -0.0025(4)
O14 0.0274(6) 0.0223(6) 0.0112(5) -0.0114(5) 0.0013(4) -0.0039(4)
O15 0.0172(5) 0.0140(5) 0.0121(5) -0.0066(4) -0.0010(4) -0.0024(4)
O16 0.0148(5) 0.0127(5) 0.0125(5) -0.0033(4) -0.0017(4) -0.0051(4)
N3 0.0112(5) 0.0100(6) 0.0094(5) -0.0034(4) -0.0026(4) -0.0022(4)
N4 0.0095(5) 0.0115(6) 0.0111(5) -0.0032(4) -0.0018(4) -0.0048(4)
C15 0.0147(6) 0.0124(6) 0.0080(6) -0.0060(5) -0.0025(5) -0.0016(5)
C16 0.0109(6) 0.0113(6) 0.0079(6) -0.0032(5) -0.0021(5) -0.0013(5)
C17 0.0128(6) 0.0131(7) 0.0099(6) -0.0036(5) -0.0026(5) -0.0021(5)
C18 0.0164(7) 0.0091(6) 0.0101(6) -0.0020(5) -0.0020(5) -0.0030(5)
C19 0.0176(7) 0.0131(7) 0.0107(6) -0.0065(5) -0.0043(5) -0.0028(5)
C20 0.0116(6) 0.0109(6) 0.0085(6) -0.0041(5) -0.0016(5) -0.0016(5)
C21 0.0113(6) 0.0122(6) 0.0087(6) -0.0042(5) -0.0011(5) -0.0013(5)
C22 0.0141(6) 0.0168(7) 0.0120(6) -0.0068(5) -0.0041(5) -0.0033(5)
C23 0.0098(5) 0.0162(7) 0.0104(6) -0.0049(5) -0.0017(5) -0.0051(5)
C24 0.0119(6) 0.0181(7) 0.0135(6) -0.0034(5) -0.0017(5) -0.0087(6)
C25 0.0144(6) 0.0148(7) 0.0209(8) -0.0018(5) -0.0036(6) -0.0108(6)
C26 0.0133(6) 0.0123(7) 0.0170(7) -0.0036(5) -0.0033(5) -0.0050(5)
C27 0.0086(6) 0.0142(7) 0.0121(6) -0.0036(5) -0.0025(5) -0.0045(5)
C28 0.0092(6) 0.0143(7) 0.0123(6) -0.0026(5) -0.0038(5) -0.0044(5)
Ni3 0.00954(8) 0.01104(9) 0.01006(9) -0.00251(7) -0.00174(7) -0.00488(7)
O17 0.0159(5) 0.0160(5) 0.0124(5) -0.0064(4) -0.0002(4) -0.0057(4)
O18 0.0250(6) 0.0264(6) 0.0125(5) -0.0116(5) 0.0015(4) -0.0074(4)
O19 0.0168(5) 0.0151(5) 0.0148(5) -0.0053(4) -0.0035(4) -0.0035(4)
O20 0.0147(5) 0.0144(5) 0.0126(5) -0.0034(4) -0.0025(4) -0.0051(4)
O21 0.0112(4) 0.0158(5) 0.0158(5) -0.0018(4) -0.0040(4) -0.0067(4)
O22 0.0120(4) 0.0175(5) 0.0165(5) -0.0050(4) -0.0050(4) -0.0060(4)
O23 0.0119(5) 0.0147(5) 0.0195(5) -0.0038(4) -0.0069(4) -0.0036(4)
O24 0.0121(4) 0.0148(5) 0.0133(5) -0.0038(4) -0.0036(4) -0.0059(4)
N5 0.0095(5) 0.0157(6) 0.0132(6) -0.0038(4) -0.0028(4) -0.0063(5)
N6 0.0110(5) 0.0101(6) 0.0079(5) -0.0034(4) -0.0011(4) -0.0017(4)
C29 0.0113(6) 0.0190(7) 0.0144(7) -0.0060(5) -0.0019(5) -0.0069(5)
C30 0.0090(6) 0.0173(7) 0.0131(6) -0.0036(5) -0.0026(5) -0.0075(5)
C31 0.0117(6) 0.0218(8) 0.0177(7) -0.0023(6) -0.0034(5) -0.0123(6)
C32 0.0152(7) 0.0188(8) 0.0231(8) -0.0006(6) -0.0053(6) -0.0136(6)
C33 0.0154(6) 0.0139(7) 0.0194(7) -0.0023(5) -0.0067(6) -0.0057(5)
C34 0.0093(6) 0.0144(7) 0.0137(6) -0.0029(5) -0.0039(5) -0.0058(5)
C35 0.0094(6) 0.0154(7) 0.0146(7) -0.0035(5) -0.0049(5) -0.0050(5)
C36 0.0110(6) 0.0136(6) 0.0089(6) -0.0049(5) -0.0020(5) -0.0021(5)
C37 0.0102(6) 0.0134(6) 0.0084(6) -0.0045(5) -0.0013(5) -0.0025(5)
C38 0.0159(7) 0.0126(7) 0.0140(7) -0.0051(5) -0.0041(5) -0.0041(5)
C39 0.0159(7) 0.0102(7) 0.0144(7) -0.0033(5) -0.0026(5) -0.0034(5)
C40 0.0106(6) 0.0119(6) 0.0116(6) -0.0024(5) -0.0016(5) -0.0018(5)
C41 0.0099(6) 0.0129(6) 0.0088(6) -0.0047(5) -0.0022(5) -0.0019(5)
C42 0.0127(6) 0.0134(6) 0.0075(6) -0.0056(5) -0.0019(5) -0.0015(5)
Ni4 0.00982(8) 0.01123(9) 0.01129(8) -0.00219(7) -0.00173(7) -0.00573(6)
O25 0.0140(5) 0.0132(5) 0.0141(5) -0.0017(4) -0.0025(4) -0.0063(4)
O26 0.0214(5) 0.0154(5) 0.0144(5) -0.0022(4) -0.0059(4) -0.0039(4)
O27 0.0217(5) 0.0132(5) 0.0242(6) -0.0002(4) -0.0072(4) -0.0078(4)
O28 0.0157(5) 0.0130(5) 0.0148(5) -0.0014(4) -0.0049(4) -0.0064(4)
O29 0.0110(5) 0.0168(5) 0.0158(5) -0.0040(4) -0.0011(4) -0.0086(4)
O30 0.0129(5) 0.0174(5) 0.0148(5) -0.0062(4) -0.0030(4) -0.0057(4)
O31 0.0128(5) 0.0218(6) 0.0156(5) -0.0082(4) -0.0037(4) -0.0022(4)
O32 0.0127(5) 0.0169(5) 0.0164(5) -0.0041(4) -0.0035(4) -0.0067(4)
N7 0.0094(5) 0.0145(6) 0.0134(6) -0.0039(4) -0.0027(4) -0.0057(5)
N8 0.0092(5) 0.0107(6) 0.0107(5) -0.0021(4) -0.0022(4) -0.0031(4)
C43 0.0100(6) 0.0151(7) 0.0155(7) -0.0047(5) -0.0025(5) -0.0050(5)
C44 0.0110(6) 0.0133(7) 0.0170(7) -0.0031(5) -0.0034(5) -0.0066(5)
C45 0.0159(7) 0.0188(7) 0.0140(7) -0.0057(6) -0.0022(5) -0.0071(6)
C46 0.0155(6) 0.0211(8) 0.0168(7) -0.0042(6) -0.0011(6) -0.0117(6)
C47 0.0125(6) 0.0174(7) 0.0196(7) -0.0044(5) -0.0026(5) -0.0108(6)
C48 0.0098(6) 0.0140(7) 0.0172(7) -0.0034(5) -0.0041(5) -0.0071(5)
C49 0.0113(6) 0.0130(7) 0.0180(7) -0.0026(5) -0.0055(5) -0.0059(5)
C50 0.0096(6) 0.0105(6) 0.0126(6) -0.0018(5) -0.0023(5) -0.0030(5)
C51 0.0107(6) 0.0097(6) 0.0111(6) -0.0023(5) -0.0023(5) -0.0030(5)
C52 0.0146(6) 0.0130(7) 0.0108(6) -0.0033(5) -0.0042(5) -0.0028(5)
C53 0.0168(7) 0.0144(7) 0.0094(6) -0.0025(5) -0.0015(5) -0.0035(5)
C54 0.0103(6) 0.0113(6) 0.0109(6) -0.0020(5) -0.0005(5) -0.0002(5)
C55 0.0101(6) 0.0093(6) 0.0118(6) -0.0027(5) -0.0030(5) -0.0008(5)
C56 0.0121(6) 0.0110(6) 0.0145(7) -0.0038(5) -0.0043(5) -0.0001(5)
O1W 0.0151(5) 0.0160(5) 0.0171(5) -0.0050(4) -0.0062(4) -0.0042(4)
O2W 0.0115(5) 0.0141(5) 0.0183(5) -0.0014(4) -0.0053(4) -0.0065(4)
O3W 0.0225(6) 0.0212(6) 0.0180(5) -0.0101(5) -0.0100(4) -0.0002(4)
O4W 0.0193(5) 0.0210(6) 0.0192(6) -0.0092(5) -0.0077(5) -0.0002(5)
O5W 0.0187(5) 0.0161(6) 0.0153(5) -0.0080(4) -0.0063(4) -0.0008(4)
O6W 0.0129(5) 0.0178(6) 0.0215(6) -0.0006(4) -0.0057(4) -0.0094(4)
O7W 0.0122(5) 0.0206(6) 0.0144(5) -0.0060(4) 0.0001(4) -0.0068(4)
O8W 0.0131(5) 0.0206(6) 0.0178(5) -0.0063(4) -0.0016(4) -0.0079(4)
O9W 0.0181(5) 0.0318(7) 0.0149(5) -0.0085(5) -0.0015(4) -0.0111(5)
O10W 0.0214(6) 0.0165(6) 0.0217(6) -0.0048(5) -0.0047(4) -0.0081(4)
O11W 0.0339(6) 0.0161(6) 0.0292(6) -0.0081(5) -0.0182(5) -0.0010(5)
O12W 0.0404(8) 0.0301(7) 0.0207(6) -0.0179(6) -0.0044(6) 0.0005(5)

loop_
_atom_type_symbol
_atom_type_description
_atom_type_scat_dispersion_real
_atom_type_scat_dispersion_imag
_atom_type_scat_source
C C 0.0033 0.0016 'International Tables Vol C Tables 4.2.6.8 and 6.1.1.4'
H H 0.0000 0.0000 'International Tables Vol C Tables 4.2.6.8 and 6.1.1.4'
N N 0.0061 0.0033 'International Tables Vol C Tables 4.2.6.8 and 6.1.1.4'
Ni Ni 0.3393 1.1124 'International Tables Vol C Tables 4.2.6.8 and 6.1.1.4'
O O 0.0106 0.0060 'International Tables Vol C Tables 4.2.6.8 and 6.1.1.4'

loop_
_geom_angle_atom_site_label_1
_geom_angle_atom_site_label_2
_geom_angle_atom_site_label_3
_geom_angle
N2 Ni1 N1 175.96(5)
N2 Ni1 O5 78.59(5)
N1 Ni1 O5 105.44(4)
N2 Ni1 O4 102.50(5)
N1 Ni1 O4 77.74(5)
O5 Ni1 O4 92.16(4)
N2 Ni1 O1 101.91(5)
N1 Ni1 O1 77.80(5)
O5 Ni1 O1 94.30(4)
O4 Ni1 O1 155.54(4)
N2 Ni1 O8 77.20(4)
N1 Ni1 O8 98.77(4)
O5 Ni1 O8 155.78(4)
O4 Ni1 O8 93.56(4)
O1 Ni1 O8 90.16(4)
C1 O1 Ni1 112.98(9)
C1 O2 H2C 117.9(13)
C7 O4 Ni1 114.92(9)
C8 O5 Ni1 114.26(9)
C14 O7 H5C 120.7(14)
C14 O8 Ni1 113.14(9)
C6 N1 C2 121.25(12)
C6 N1 Ni1 119.59(10)
C2 N1 Ni1 119.15(10)
C9 N2 C13 121.06(12)
C9 N2 Ni1 118.72(9)
C13 N2 Ni1 120.21(10)
O1 C1 O2 126.12(13)
O1 C1 C2 117.95(13)
O2 C1 C2 115.92(12)
N1 C2 C3 121.33(13)
N1 C2 C1 111.91(12)
C3 C2 C1 126.75(13)
C2 C3 C4 117.74(14)
C2 C3 H3 121.1
C4 C3 H3 121.1
C5 C4 C3 120.51(13)
C5 C4 H4 119.7
C3 C4 H4 119.7
C6 C5 C4 118.01(13)
C6 C5 H5 121.0
C4 C5 H5 121.0
N1 C6 C5 121.14(13)
N1 C6 C7 113.06(12)
C5 C6 C7 125.78(13)
O3 C7 O4 126.89(14)
O3 C7 C6 118.49(13)
O4 C7 C6 114.61(12)
O6 C8 O5 125.96(13)
O6 C8 C9 118.01(12)
O5 C8 C9 116.02(12)
N2 C9 C10 121.11(13)
N2 C9 C8 112.25(12)
C10 C9 C8 126.65(12)
C9 C10 C11 118.13(13)
C9 C10 H10 120.9
C11 C10 H10 120.9
C12 C11 C10 120.17(13)
C12 C11 H11 119.9
C10 C11 H11 119.9
C13 C12 C11 117.84(13)
C13 C12 H12 121.1
C11 C12 H12 121.1
N2 C13 C12 121.70(13)
N2 C13 C14 112.42(12)
C12 C13 C14 125.88(12)
O8 C14 O7 126.11(13)
O8 C14 C13 116.97(12)
O7 C14 C13 116.93(12)
N3 Ni2 N4 174.99(5)
N3 Ni2 O12 78.65(5)
N4 Ni2 O12 106.32(4)
N3 Ni2 O13 100.77(5)
N4 Ni2 O13 78.72(5)
O12 Ni2 O13 91.92(4)
N3 Ni2 O9 78.08(4)
N4 Ni2 O9 96.95(4)
O12 Ni2 O9 156.72(4)
O13 Ni2 O9 92.92(4)
N3 Ni2 O16 103.97(5)
N4 Ni2 O16 76.58(5)
O12 Ni2 O16 93.39(4)
O13 Ni2 O16 155.25(4)
O9 Ni2 O16 91.68(4)
C15 O9 Ni2 114.13(9)
C21 O12 Ni2 114.83(9)
C22 O13 Ni2 114.33(9)
C28 O15 H15 112.4(16)
C28 O16 Ni2 112.90(9)
C20 N3 C16 121.65(12)
C20 N3 Ni2 118.88(10)
C16 N3 Ni2 119.41(10)
C23 N4 C27 121.23(12)
C23 N4 Ni2 118.06(10)
C27 N4 Ni2 120.63(10)
O10 C15 O9 126.10(13)
O10 C15 C16 117.88(13)
O9 C15 C16 116.03(12)
N3 C16 C17 121.14(13)
N3 C16 C15 112.32(12)
C17 C16 C15 126.54(13)
C16 C17 C18 117.92(13)
C16 C17 H17 121.0
C18 C17 H17 121.0
C17 C18 C19 120.34(13)
C17 C18 H18 119.8
C19 C18 H18 119.8
C20 C19 C18 117.79(13)
C20 C19 H19 121.1
C18 C19 H19 121.1
N3 C20 C19 121.15(13)
N3 C20 C21 111.84(12)
C19 C20 C21 127.01(13)
O11 C21 O12 125.39(13)
O11 C21 C20 118.92(12)
O12 C21 C20 115.69(12)
O14 C22 O13 126.70(14)
O14 C22 C23 118.61(13)
O13 C22 C23 114.69(12)
N4 C23 C24 121.22(14)
N4 C23 C22 114.10(12)
C24 C23 C22 124.67(13)
C25 C24 C23 117.91(13)
C25 C24 H24 121.0
C23 C24 H24 121.0
C24 C25 C26 120.51(13)
C24 C25 H25 119.7
C26 C25 H25 119.7
C27 C26 C25 117.65(14)
C27 C26 H26 121.2
C25 C26 H26 121.2
N4 C27 C26 121.47(13)
N4 C27 C28 111.60(12)
C26 C27 C28 126.93(13)
O16 C28 O15 125.72(13)
O16 C28 C27 118.07(13)
O15 C28 C27 116.20(13)
N6 Ni3 N5 175.97(5)
N6 Ni3 O17 99.97(5)
N5 Ni3 O17 78.36(5)
N6 Ni3 O21 78.43(4)
N5 Ni3 O21 105.25(4)
O17 Ni3 O21 93.27(4)
N6 Ni3 O24 77.82(4)
N5 Ni3 O24 98.54(4)
O17 Ni3 O24 92.63(4)
O21 Ni3 O24 156.18(4)
N6 Ni3 O20 104.14(4)
N5 Ni3 O20 77.42(5)
O17 Ni3 O20 155.76(4)
O21 Ni3 O20 93.95(4)
O24 Ni3 O20 90.03(4)
C29 O17 Ni3 115.70(10)
C35 O19 H19A 115.3(18)
C35 O20 Ni3 112.78(9)
C36 O21 Ni3 113.77(9)
C42 O23 H1C 119.6(14)
C42 O24 Ni3 113.39(9)
C30 N5 C34 121.61(13)
C30 N5 Ni3 118.53(10)
C34 N5 Ni3 119.84(10)
C37 N6 C41 121.51(12)
C37 N6 Ni3 118.95(10)
C41 N6 Ni3 119.38(10)
O18 C29 O17 125.43(15)
O18 C29 C30 119.72(13)
O17 C29 C30 114.85(13)
N5 C30 C31 120.67(14)
N5 C30 C29 112.56(12)
C31 C30 C29 126.76(13)
C32 C31 C30 118.15(14)
C32 C31 H31 120.9
C30 C31 H31 120.9
C31 C32 C33 120.57(14)
C31 C32 H32 119.7
C33 C32 H32 119.7
C34 C33 C32 117.68(14)
C34 C33 H33 121.2
C32 C33 H33 121.2
N5 C34 C33 121.30(13)
N5 C34 C35 111.33(12)
C33 C34 C35 127.37(14)
O20 C35 O19 125.29(14)
O20 C35 C34 118.58(13)
O19 C35 C34 116.11(13)
O22 C36 O21 126.25(13)
O22 C36 C37 117.36(12)
O21 C36 C37 116.39(12)
N6 C37 C38 121.09(13)
N6 C37 C36 112.09(12)
C38 C37 C36 126.80(13)
C37 C38 C39 118.05(13)
C37 C38 H38 121.0
C39 C38 H38 121.0
C40 C39 C38 120.10(13)
C40 C39 H39 120.0
C38 C39 H39 120.0
C41 C40 C39 117.92(13)
C41 C40 H40 121.0
C39 C40 H40 121.0
N6 C41 C40 121.32(13)
N6 C41 C42 112.44(12)
C40 C41 C42 126.23(13)
O23 C42 O24 126.32(13)
O23 C42 C41 117.04(13)
O24 C42 C41 116.63(12)
N8 Ni4 N7 175.93(5)
N8 Ni4 O28 100.13(5)
N7 Ni4 O28 78.71(5)
N8 Ni4 O29 78.45(5)
N7 Ni4 O29 105.45(5)
O28 Ni4 O29 92.83(4)
N8 Ni4 O32 78.11(5)
N7 Ni4 O32 98.01(4)
O28 Ni4 O32 92.59(4)
O29 Ni4 O32 156.52(4)
N8 Ni4 O25 104.23(5)
N7 Ni4 O25 76.94(5)
O28 Ni4 O25 155.63(4)
O29 Ni4 O25 92.77(4)
O32 Ni4 O25 91.65(4)
C43 O25 Ni4 112.36(9)
C43 O26 H26A 112.8(14)
C49 O28 Ni4 115.84(10)
C49 O28 H1B 121.2(12)
Ni4 O28 H1B 117.5(12)
C50 O29 Ni4 114.20(9)
C56 O31 H31A 111.8(14)
C56 O32 Ni4 112.73(9)
C44 N7 C48 121.40(13)
C44 N7 Ni4 120.41(10)
C48 N7 Ni4 118.18(10)
C51 N8 C55 121.30(12)
C51 N8 Ni4 119.18(9)
C55 N8 Ni4 119.35(10)
O25 C43 O26 125.10(14)
O25 C43 C44 119.01(13)
O26 C43 C44 115.89(13)
N7 C44 C45 121.74(14)
N7 C44 C43 111.12(13)
C45 C44 C43 127.14(14)
C44 C45 C46 117.66(14)
C44 C45 H45 121.2
C46 C45 H45 121.2
C45 C46 C47 120.29(14)
C45 C46 H46 119.9
C47 C46 H46 119.9
C48 C47 C46 118.12(14)
C48 C47 H47 120.9
C46 C47 H47 120.9
N7 C48 C47 120.76(14)
N7 C48 C49 113.16(12)
C47 C48 C49 126.08(13)
O27 C49 O28 124.99(14)
O27 C49 C48 120.90(13)
O28 C49 C48 114.11(12)
O30 C50 O29 125.87(13)
O30 C50 C51 118.23(12)
O29 C50 C51 115.90(12)
N8 C51 C52 121.03(13)
N8 C51 C50 111.90(12)
C52 C51 C50 127.08(13)
C51 C52 C53 118.25(13)
C51 C52 H52 120.9
C53 C52 H52 120.9
C52 C53 C54 120.03(13)
C52 C53 H53 120.0
C54 C53 H53 120.0
C55 C54 C53 117.97(13)
C55 C54 H54 121.0
C53 C54 H54 121.0
N8 C55 C54 121.39(13)
N8 C55 C56 111.55(12)
C54 C55 C56 127.06(13)
O32 C56 O31 125.36(14)
O32 C56 C55 118.11(12)
O31 C56 C55 116.51(13)
H1A O1W H1B 117(2)
H1A O1W H1C 110(2)
H1B O1W H1C 100(2)
H2A O2W H2B 107(2)
H2A O2W H2C 118.3(18)
H2B O2W H2C 116(2)
H3A O3W H3B 115.1(19)
H3A O3W H3C 106(2)
H3B O3W H3C 103(2)
H31A O4W H4A 115(2)
H31A O4W H4B 116(2)
H4A O4W H4B 105(2)
H5A O5W H5B 112(2)
H5A O5W H5C 123(2)
H5B O5W H5C 107(2)
H6A O6W H6B 107(2)
H15 O7W H7A 109.3(19)
H15 O7W H7B 114(2)
H7A O7W H7B 106(2)
H19A O8W H8A 113.0(19)
H19A O8W H8B 118(2)
H8A O8W H8B 111(2)
H9A O9W H9B 105(2)
H10A O10W H10B 104(2)
H11A O11W H11B 111(3)
H12A O12W H12B 111(3)

loop_
_geom_bond_atom_site_label_1
_geom_bond_atom_site_label_2
_geom_bond_distance
Ni1 N2 1.9652(12)
Ni1 N1 1.9732(12)
Ni1 O5 2.1076(11)
Ni1 O4 2.1312(11)
Ni1 O1 2.1504(11)
Ni1 O8 2.1782(10)
O1 C1 1.2500(17)
O2 C1 1.2714(18)
O2 H2C 1.27(3)
O3 C7 1.2316(18)
O4 C7 1.2908(17)
O5 C8 1.2654(17)
O6 C8 1.2486(17)
O7 C14 1.2641(17)
O7 H5C 1.27(3)
O8 C14 1.2636(17)
N1 C6 1.3333(18)
N1 C2 1.3374(18)
N2 C9 1.3320(18)
N2 C13 1.3368(18)
C1 C2 1.5029(19)
C2 C3 1.3873(19)
C3 C4 1.395(2)
C3 H3 0.9500
C4 C5 1.390(2)
C4 H4 0.9500
C5 C6 1.390(2)
C5 H5 0.9500
C6 C7 1.517(2)
C8 C9 1.5190(19)
C9 C10 1.3905(19)
C10 C11 1.395(2)
C10 H10 0.9500
C11 C12 1.393(2)
C11 H11 0.9500
C12 C13 1.3833(19)
C12 H12 0.9500
C13 C14 1.5050(19)
Ni2 N3 1.9579(12)
Ni2 N4 1.9698(12)
Ni2 O12 2.0891(10)
Ni2 O13 2.1193(10)
Ni2 O9 2.1286(10)
Ni2 O16 2.1909(11)
O9 C15 1.2701(17)
O10 C15 1.2581(18)
O11 C21 1.2512(17)
O12 C21 1.2634(17)
O13 C22 1.2887(18)
O14 C22 1.2304(18)
O15 C28 1.2807(18)
O15 H15 1.13(3)
O16 C28 1.2414(18)
N3 C20 1.3308(18)
N3 C16 1.3386(18)
N4 C23 1.3313(18)
N4 C27 1.3346(19)
C15 C16 1.5099(19)
C16 C17 1.3835(19)
C17 C18 1.397(2)
C17 H17 0.9500
C18 C19 1.399(2)
C18 H18 0.9500
C19 C20 1.3883(19)
C19 H19 0.9500
C20 C21 1.5210(19)
C22 C23 1.512(2)
C23 C24 1.3928(19)
C24 C25 1.390(2)
C24 H24 0.9500
C25 C26 1.396(2)
C25 H25 0.9500
C26 C27 1.3889(19)
C26 H26 0.9500
C27 C28 1.5044(19)
Ni3 N6 1.9625(12)
Ni3 N5 1.9728(12)
Ni3 O17 2.0849(11)
Ni3 O21 2.1193(10)
Ni3 O24 2.1494(10)
Ni3 O20 2.1632(11)
O17 C29 1.2762(18)
O18 C29 1.2396(18)
O19 C35 1.2820(18)
O19 H19A 1.03(3)
O20 C35 1.2427(18)
O21 C36 1.2604(17)
O22 C36 1.2567(17)
O23 C42 1.2568(18)
O23 H1C 1.29(3)
O24 C42 1.2644(17)
N5 C30 1.3350(18)
N5 C34 1.3359(19)
N6 C37 1.3298(18)
N6 C41 1.3340(18)
C29 C30 1.515(2)
C30 C31 1.3947(19)
C31 C32 1.387(2)
C31 H31 0.9500
C32 C33 1.398(2)
C32 H32 0.9500
C33 C34 1.386(2)
C33 H33 0.9500
C34 C35 1.5058(19)
C36 C37 1.5173(19)
C37 C38 1.387(2)
C38 C39 1.400(2)
C38 H38 0.9500
C39 C40 1.393(2)
C39 H39 0.9500
C40 C41 1.3870(19)
C40 H40 0.9500
C41 C42 1.5085(19)
Ni4 N8 1.9572(12)
Ni4 N7 1.9732(12)
Ni4 O28 2.0789(11)
Ni4 O29 2.1087(11)
Ni4 O32 2.1433(10)
Ni4 O25 2.1822(11)
O25 C43 1.2367(18)
O26 C43 1.2944(18)
O26 H26A 1.00(2)
O27 C49 1.2333(18)
O28 C49 1.2873(17)
O28 H1B 1.47(3)
O29 C50 1.2671(17)
O30 C50 1.2486(17)
O31 C56 1.2789(17)
O31 H31A 1.20(3)
O32 C56 1.2512(18)
N7 C44 1.3322(19)
N7 C48 1.3328(19)
N8 C51 1.3302(18)
N8 C55 1.3390(18)
C43 C44 1.505(2)
C44 C45 1.385(2)
C45 C46 1.394(2)
C45 H45 0.9500
C46 C47 1.395(2)
C46 H46 0.9500
C47 C48 1.393(2)
C47 H47 0.9500
C48 C49 1.520(2)
C50 C51 1.5187(19)
C51 C52 1.3887(19)
C52 C53 1.394(2)
C52 H52 0.9500
C53 C54 1.396(2)
C53 H53 0.9500
C54 C55 1.3820(19)
C54 H54 0.9500
C55 C56 1.501(2)
O1W H1A 0.85(3)
O1W H1B 1.10(3)
O1W H1C 1.18(3)
O2W H2A 0.852(19)
O2W H2B 0.85(3)
O2W H2C 1.16(3)
O3W H3A 0.94(3)
O3W H3B 0.96(2)
O3W H3C 0.96(3)
O4W H31A 1.23(3)
O4W H4A 0.85(2)
O4W H4B 0.85(3)
O5W H5A 0.77(3)
O5W H5B 0.91(3)
O5W H5C 1.19(3)
O6W H6A 0.76(2)
O6W H6B 0.86(2)
O7W H15 1.37(3)
O7W H7A 0.85(2)
O7W H7B 0.87(2)
O8W H19A 1.44(3)
O8W H8A 0.88(2)
O8W H8B 0.77(2)
O9W H9A 0.85(3)
O9W H9B 0.86(2)
O10W H10A 0.78(3)
O10W H10B 0.82(3)
O11W H11A 0.83(4)
O11W H11B 0.89(2)
O12W H12A 0.90(4)
O12W H12B 0.99(4)

loop_
_geom_hbond_atom_site_label_D
_geom_hbond_atom_site_label_H
_geom_hbond_atom_site_label_A
_geom_hbond_site_symmetry_A
_geom_hbond_distance_DH
_geom_hbond_distance_HA
_geom_hbond_distance_DA
_geom_hbond_angle_DHA
O15 H15 O7W . 1.13(3) 1.37(3) 2.4609(15) 161(3)
O19 H19A O8W . 1.03(3) 1.44(3) 2.4581(16) 171(3)
O26 H26A O6W . 1.00(2) 1.52(2) 2.5224(16) 176(2)
O31 H31A O4W . 1.20(3) 1.23(3) 2.4339(16) 177(3)
O1W H1A O10W . 0.85(3) 1.76(3) 2.5852(17) 162(2)
O1W H1B O28 . 1.10(3) 1.47(3) 2.5475(15) 167(3)
O1W H1C O23 . 1.18(3) 1.29(3) 2.4590(15) 170(3)
O2W H2A O11 . 0.852(19) 1.84(2) 2.6575(15) 160.1(17)
O2W H2B O22 . 0.85(3) 1.74(3) 2.5772(15) 170(3)
O2W H2C O2 . 1.16(3) 1.27(3) 2.4275(15) 174(2)
O3W H3A O11W 2_565 0.94(3) 1.62(3) 2.5317(18) 163(2)
O3W H3B O4 . 0.96(2) 1.61(2) 2.5679(16) 175(2)
O3W H3C O10 2_565 0.96(3) 1.55(3) 2.5076(16) 172(3)
O4W H4A O17 1_655 0.85(2) 1.81(2) 2.6507(16) 171.4(19)
O4W H4B O12W . 0.85(3) 1.78(3) 2.5983(19) 160(3)
O5W H5A O13 2_665 0.77(3) 1.80(3) 2.5628(16) 170(3)
O5W H5B O9W . 0.91(3) 1.79(3) 2.6242(17) 151(2)
O5W H5C O7 . 1.19(3) 1.27(3) 2.4499(15) 176(3)
O6W H6A O11 2_756 0.76(2) 2.00(2) 2.7459(15) 164(2)
O6W H6B O22 2_756 0.86(2) 1.99(2) 2.7856(15) 154(2)
O7W H7A O30 2_656 0.85(2) 1.82(2) 2.6560(15) 166(2)
O7W H7B O30 1_455 0.87(2) 1.93(2) 2.7408(16) 155(2)
O8W H8A O6 1_655 0.88(2) 1.81(2) 2.6509(15) 161(2)
O8W H8B O6 2_665 0.77(2) 2.01(2) 2.7405(16) 159(2)
O9W H9A O18 2_666 0.85(3) 1.84(3) 2.6846(16) 170(3)
O9W H9B O8 . 0.86(2) 2.00(2) 2.8250(16) 162(2)
O10W H10A O27 2_766 0.78(3) 1.90(3) 2.6842(16) 176(2)
O10W H10B O24 . 0.82(3) 2.07(3) 2.8293(16) 155(3)
O11W H11A O3 1_545 0.83(4) 1.89(4) 2.7037(17) 166(3)
O11W H11B O9 . 0.89(2) 1.89(3) 2.7406(16) 159(2)
O12W H12A O14 1_656 0.90(4) 1.81(4) 2.6912(17) 166(3)
O12W H12B O18 1_655 0.99(4) 1.98(4) 2.8633(18) 148(3)

loop_
_geom_torsion_atom_site_label_1
_geom_torsion_atom_site_label_2
_geom_torsion_atom_site_label_3
_geom_torsion_atom_site_label_4
_geom_torsion
Ni1 O1 C1 O2 -173.90(11)
Ni1 O1 C1 C2 5.19(15)
C6 N1 C2 C3 1.0(2)
Ni1 N1 C2 C3 -179.58(10)
C6 N1 C2 C1 -177.94(12)
Ni1 N1 C2 C1 1.50(15)
O1 C1 C2 N1 -4.64(18)
O2 C1 C2 N1 174.55(12)
O1 C1 C2 C3 176.52(13)
O2 C1 C2 C3 -4.3(2)
N1 C2 C3 C4 -1.3(2)
C1 C2 C3 C4 177.47(13)
C2 C3 C4 C5 0.9(2)
C3 C4 C5 C6 -0.2(2)
C2 N1 C6 C5 -0.2(2)
Ni1 N1 C6 C5 -179.67(10)
C2 N1 C6 C7 -179.25(12)
Ni1 N1 C6 C7 1.31(16)
C4 C5 C6 N1 -0.2(2)
C4 C5 C6 C7 178.72(13)
Ni1 O4 C7 O3 -176.11(12)
Ni1 O4 C7 C6 3.11(15)
N1 C6 C7 O3 176.34(12)
C5 C6 C7 O3 -2.6(2)
N1 C6 C7 O4 -2.96(17)
C5 C6 C7 O4 178.08(13)
Ni1 O5 C8 O6 175.14(12)
Ni1 O5 C8 C9 -4.40(16)
C13 N2 C9 C10 -0.3(2)
Ni1 N2 C9 C10 178.21(11)
C13 N2 C9 C8 179.57(12)
Ni1 N2 C9 C8 -1.93(16)
O6 C8 C9 N2 -175.31(13)
O5 C8 C9 N2 4.27(18)
O6 C8 C9 C10 4.5(2)
O5 C8 C9 C10 -175.88(14)
N2 C9 C10 C11 0.0(2)
C8 C9 C10 C11 -179.82(13)
C9 C10 C11 C12 0.3(2)
C10 C11 C12 C13 -0.3(2)
C9 N2 C13 C12 0.3(2)
Ni1 N2 C13 C12 -178.21(10)
C9 N2 C13 C14 -179.56(12)
Ni1 N2 C13 C14 1.96(16)
C11 C12 C13 N2 0.0(2)
C11 C12 C13 C14 179.83(13)
Ni1 O8 C14 O7 178.10(12)
Ni1 O8 C14 C13 -1.68(15)
N2 C13 C14 O8 0.01(18)
C12 C13 C14 O8 -179.81(13)
N2 C13 C14 O7 -179.79(12)
C12 C13 C14 O7 0.4(2)
Ni2 O9 C15 O10 179.01(12)
Ni2 O9 C15 C16 -0.96(15)
C20 N3 C16 C17 -0.5(2)
Ni2 N3 C16 C17 -177.67(10)
C20 N3 C16 C15 178.85(12)
Ni2 N3 C16 C15 1.70(15)
O10 C15 C16 N3 179.65(12)
O9 C15 C16 N3 -0.38(18)
O10 C15 C16 C17 -1.0(2)
O9 C15 C16 C17 178.96(13)
N3 C16 C17 C18 1.0(2)
C15 C16 C17 C18 -178.25(13)
C16 C17 C18 C19 -0.2(2)
C17 C18 C19 C20 -1.1(2)
C16 N3 C20 C19 -0.9(2)
Ni2 N3 C20 C19 176.28(10)
C16 N3 C20 C21 179.64(12)
Ni2 N3 C20 C21 -3.19(15)
C18 C19 C20 N3 1.7(2)
C18 C19 C20 C21 -178.92(13)
Ni2 O12 C21 O11 177.73(11)
Ni2 O12 C21 C20 -2.48(15)
N3 C20 C21 O11 -176.50(12)
C19 C20 C21 O11 4.1(2)
N3 C20 C21 O12 3.70(18)
C19 C20 C21 O12 -175.74(14)
Ni2 O13 C22 O14 -177.02(12)
Ni2 O13 C22 C23 2.74(15)
C27 N4 C23 C24 -0.9(2)
Ni2 N4 C23 C24 -177.63(10)
C27 N4 C23 C22 179.73(12)
Ni2 N4 C23 C22 2.95(15)
O14 C22 C23 N4 176.02(13)
O13 C22 C23 N4 -3.76(17)
O14 C22 C23 C24 -3.4(2)
O13 C22 C23 C24 176.85(13)
N4 C23 C24 C25 1.1(2)
C22 C23 C24 C25 -179.53(13)
C23 C24 C25 C26 -0.8(2)
C24 C25 C26 C27 0.3(2)
C23 N4 C27 C26 0.3(2)
Ni2 N4 C27 C26 176.98(10)
C23 N4 C27 C28 -179.45(12)
Ni2 N4 C27 C28 -2.76(16)
C25 C26 C27 N4 0.0(2)
C25 C26 C27 C28 179.68(13)
Ni2 O16 C28 O15 -175.40(11)
Ni2 O16 C28 C27 4.02(15)
N4 C27 C28 O16 -1.23(18)
C26 C27 C28 O16 179.06(14)
N4 C27 C28 O15 178.24(12)
C26 C27 C28 O15 -1.5(2)
Ni3 O17 C29 O18 179.31(12)
Ni3 O17 C29 C30 -0.54(15)
C34 N5 C30 C31 1.4(2)
Ni3 N5 C30 C31 -179.90(10)
C34 N5 C30 C29 -178.78(12)
Ni3 N5 C30 C29 -0.12(15)
O18 C29 C30 N5 -179.42(13)
O17 C29 C30 N5 0.45(18)
O18 C29 C30 C31 0.4(2)
O17 C29 C30 C31 -179.79(13)
N5 C30 C31 C32 -1.2(2)
C29 C30 C31 C32 179.06(13)
C30 C31 C32 C33 0.3(2)
C31 C32 C33 C34 0.4(2)
C30 N5 C34 C33 -0.7(2)
Ni3 N5 C34 C33 -179.39(10)
C30 N5 C34 C35 178.13(12)
Ni3 N5 C34 C35 -0.51(16)
C32 C33 C34 N5 -0.2(2)
C32 C33 C34 C35 -178.84(13)
Ni3 O20 C35 O19 175.72(11)
Ni3 O20 C35 C34 -2.42(15)
N5 C34 C35 O20 2.05(18)
C33 C34 C35 O20 -179.16(14)
N5 C34 C35 O19 -176.26(12)
C33 C34 C35 O19 2.5(2)
Ni3 O21 C36 O22 -173.69(11)
Ni3 O21 C36 C37 6.12(15)
C41 N6 C37 C38 0.8(2)
Ni3 N6 C37 C38 -174.57(11)
C41 N6 C37 C36 179.43(12)
Ni3 N6 C37 C36 4.09(15)
O22 C36 C37 N6 172.99(12)
O21 C36 C37 N6 -6.84(18)
O22 C36 C37 C38 -8.4(2)
O21 C36 C37 C38 171.73(14)
N6 C37 C38 C39 -0.5(2)
C36 C37 C38 C39 -178.99(13)
C37 C38 C39 C40 -0.1(2)
C38 C39 C40 C41 0.4(2)
C37 N6 C41 C40 -0.4(2)
Ni3 N6 C41 C40 174.93(10)
C37 N6 C41 C42 178.81(12)
Ni3 N6 C41 C42 -5.86(15)
C39 C40 C41 N6 -0.2(2)
C39 C40 C41 C42 -179.29(13)
Ni3 O24 C42 O23 -178.53(12)
Ni3 O24 C42 C41 2.35(15)
N6 C41 C42 O23 -177.26(12)
C40 C41 C42 O23 1.9(2)
N6 C41 C42 O24 1.94(18)
C40 C41 C42 O24 -178.90(13)
Ni4 O25 C43 O26 -176.02(11)
Ni4 O25 C43 C44 4.34(15)
C48 N7 C44 C45 0.5(2)
Ni4 N7 C44 C45 179.68(11)
C48 N7 C44 C43 -179.64(12)
Ni4 N7 C44 C43 -0.51(16)
O25 C43 C44 N7 -2.83(19)
O26 C43 C44 N7 177.50(12)
O25 C43 C44 C45 176.97(14)
O26 C43 C44 C45 -2.7(2)
N7 C44 C45 C46 1.0(2)
C43 C44 C45 C46 -178.77(13)
C44 C45 C46 C47 -1.3(2)
C45 C46 C47 C48 0.2(2)
C44 N7 C48 C47 -1.8(2)
Ni4 N7 C48 C47 179.10(10)
C44 N7 C48 C49 178.58(12)
Ni4 N7 C48 C49 -0.57(15)
C46 C47 C48 N7 1.4(2)
C46 C47 C48 C49 -179.03(13)
Ni4 O28 C49 O27 179.86(11)
Ni4 O28 C49 C48 -0.46(15)
N7 C48 C49 O27 -179.64(13)
C47 C48 C49 O27 0.7(2)
N7 C48 C49 O28 0.67(18)
C47 C48 C49 O28 -178.98(13)
Ni4 O29 C50 O30 174.62(12)
Ni4 O29 C50 C51 -4.61(16)
C55 N8 C51 C52 -1.1(2)
Ni4 N8 C51 C52 174.30(11)
C55 N8 C51 C50 178.74(12)
Ni4 N8 C51 C50 -5.88(16)
O30 C50 C51 N8 -172.44(13)
O29 C50 C51 N8 6.85(18)
O30 C50 C51 C52 7.4(2)
O29 C50 C51 C52 -173.35(14)
N8 C51 C52 C53 1.5(2)
C50 C51 C52 C53 -178.24(13)
C51 C52 C53 C54 -0.8(2)
C52 C53 C54 C55 -0.5(2)
C51 N8 C55 C54 -0.2(2)
Ni4 N8 C55 C54 -175.59(11)
C51 N8 C55 C56 179.85(13)
Ni4 N8 C55 C56 4.48(16)
C53 C54 C55 N8 1.0(2)
C53 C54 C55 C56 -179.11(14)
Ni4 O32 C56 O31 -177.03(12)
Ni4 O32 C56 C55 1.53(16)
N8 C55 C56 O32 -3.86(19)
C54 C55 C56 O32 176.22(14)
N8 C55 C56 O31 174.83(13)
C54 C55 C56 O31 -5.1(2)

_cod_database_fobs_code 2108097
